data_7056469
loop_
_publ_author_name
'Kumar, Ramasamy Raj'
'Ramesh, Rengan'
'Ma\/lecki, Jan Grzegorz'

_publ_section_title
;
 Versatile coordination ability of thioamide ligand in Ru(ii) complexes:
 synthesis, computational studies, in vitro anticancer activity and
 apoptosis induction
;
_journal_name_full 'New J. Chem.'
_journal_paper_doi 10.1039/C7NJ01828B
_journal_year 2017
_chemical_formula_moiety '2(C44 H34 Cl N O4 P2 Ru S), C H5 O'
_chemical_formula_sum 'C89 H73 Cl2 N2 O9 P4 Ru2 S2'
_chemical_formula_weight 1775.53
_chemical_name_systematic
;
 ?
;
_space_group_crystal_system monoclinic
_space_group_IT_number 14
_space_group_name_Hall '-P 2ybc'
_space_group_name_H-M_alt 'P 1 21/c 1'
_symmetry_space_group_name_Hall '-P 2ybc'
_symmetry_space_group_name_H-M 'P 1 21/c 1'
_atom_sites_solution_hydrogens mixed
_audit_creation_date 2016-04-05
_audit_creation_method
;
Olex2 1.2
(compiled 2016.02.19 svn.r3266 for OlexSys, GUI svn.r5155)
;
_audit_update_record
;
2016-04-12 deposited with the CCDC.
2017-07-20 downloaded from the CCDC.
;
_cell_angle_alpha 90
_cell_angle_beta 113.726(5)
_cell_angle_gamma 90
_cell_formula_units_Z 2
_cell_length_a 14.4223(6)
_cell_length_b 18.0430(5)
_cell_length_c 16.9397(6)
_cell_measurement_reflns_used 7169
_cell_measurement_temperature 295(2)
_cell_measurement_theta_max 29.3950
_cell_measurement_theta_min 3.7250
_cell_volume 4035.5(3)
_computing_cell_refinement 'CrysAlisPro 1.171.38.41 (Rigaku OD, 2015)'
_computing_data_collection 'CrysAlisPro 1.171.38.41 (Rigaku OD, 2015)'
_computing_data_reduction 'CrysAlisPro 1.171.38.41 (Rigaku OD, 2015)'
_computing_molecular_graphics 'Olex2 (Dolomanov et al., 2009)'
_computing_publication_material 'Olex2 (Dolomanov et al., 2009)'
_computing_structure_refinement 'ShelXL (Sheldrick, 2015)'
_computing_structure_solution 'ShelXS (Sheldrick, 2008)'
_diffrn_ambient_temperature 295(2)
_diffrn_detector 'CCD plate'
_diffrn_detector_area_resol_mean 10.4015
_diffrn_detector_type Atlas
_diffrn_measured_fraction_theta_full 0.997
_diffrn_measured_fraction_theta_max 0.869
_diffrn_measurement_details
;
List of Runs (angles in degrees, time in seconds):

  # Type    Start    End  Width  t~exp~   \w     \q     \k     \f   Frames
#--------------------------------------------------------------------------
  1  \w      7.00  84.00   1.00    7.93    --    9.90  38.00  60.00   77
  2  \w     -9.00  50.00   1.00    7.93    --  -11.78  77.00 -60.00   59
  3  \w    -22.00  66.00   1.00    7.93    --  -11.78  19.00 -90.00   88
;
_diffrn_measurement_device 'four-circle diffractometer'
_diffrn_measurement_device_type 'Xcalibur, Atlas, Gemini ultra'
_diffrn_measurement_method '\w scans'
_diffrn_orient_matrix_type 'CrysAlisPro convention (1999,Acta A55,543-557)'
_diffrn_orient_matrix_UB_11 -0.0286183000
_diffrn_orient_matrix_UB_12 -0.0275796000
_diffrn_orient_matrix_UB_13 0.0100153000
_diffrn_orient_matrix_UB_21 0.0442834000
_diffrn_orient_matrix_UB_22 -0.0118919000
_diffrn_orient_matrix_UB_23 0.0352265000
_diffrn_orient_matrix_UB_31 -0.0103505000
_diffrn_orient_matrix_UB_32 0.0253529000
_diffrn_orient_matrix_UB_33 0.0274085000
_diffrn_radiation_monochromator graphite
_diffrn_radiation_probe x-ray
_diffrn_radiation_type MoK\a
_diffrn_radiation_wavelength 0.71073
_diffrn_reflns_av_R_equivalents 0.0336
_diffrn_reflns_av_unetI/netI 0.0470
_diffrn_reflns_Laue_measured_fraction_full 0.997
_diffrn_reflns_Laue_measured_fraction_max 0.869
_diffrn_reflns_limit_h_max 17
_diffrn_reflns_limit_h_min -20
_diffrn_reflns_limit_k_max 25
_diffrn_reflns_limit_k_min -18
_diffrn_reflns_limit_l_max 18
_diffrn_reflns_limit_l_min -23
_diffrn_reflns_number 24488
_diffrn_reflns_point_group_measured_fraction_full 0.997
_diffrn_reflns_point_group_measured_fraction_max 0.869
_diffrn_reflns_theta_full 25.242
_diffrn_reflns_theta_max 29.569
_diffrn_reflns_theta_min 3.465
_diffrn_source 'fine-focus sealed X-ray tube'
_diffrn_source_type 'Enhance (Mo) X-ray Source'
_exptl_absorpt_coefficient_mu 0.631
_exptl_absorpt_correction_T_max 1.00000
_exptl_absorpt_correction_T_min 0.87254
_exptl_absorpt_correction_type multi-scan
_exptl_absorpt_process_details
;
CrysAlisPro 1.171.38.41 (Rigaku Oxford Diffraction, 2015)
Empirical absorption correction using spherical harmonics,
 implemented in SCALE3 ABSPACK scaling algorithm.
;
_exptl_crystal_colour red
_exptl_crystal_colour_primary red
_exptl_crystal_density_diffrn 1.461
_exptl_crystal_description block
_exptl_crystal_F_000 1814
_exptl_crystal_size_max 0.34
_exptl_crystal_size_mid 0.18
_exptl_crystal_size_min 0.12
_refine_diff_density_max 0.540
_refine_diff_density_min -0.443
_refine_diff_density_rms 0.073
_refine_ls_extinction_method none
_refine_ls_goodness_of_fit_ref 1.056
_refine_ls_hydrogen_treatment mixed
_refine_ls_matrix_type full
_refine_ls_number_parameters 507
_refine_ls_number_reflns 9819
_refine_ls_number_restraints 1
_refine_ls_restrained_S_all 1.056
_refine_ls_R_factor_all 0.0639
_refine_ls_R_factor_gt 0.0388
_refine_ls_shift/su_max 0.001
_refine_ls_shift/su_mean 0.000
_refine_ls_structure_factor_coef Fsqd
_refine_ls_weighting_details 'w=1/[\s^2^(Fo^2^)+(0.0304P)^2^+1.6925P] where P=(Fo^2^+2Fc^2^)/3'
_refine_ls_weighting_scheme calc
_refine_ls_wR_factor_gt 0.0772
_refine_ls_wR_factor_ref 0.0903
_reflns_Friedel_coverage 0.000
_reflns_number_gt 7319
_reflns_number_total 9819
_reflns_threshold_expression 'I > 2\s(I)'
_cod_data_source_file c7nj01828b2.cif
_cod_data_source_block rrk62
_cod_database_code 7056469
_shelxl_version_number 2014-3
_chemical_oxdiff_formula 'Ru1 P2 N2 S1 O4 Cl1 C48 H42'
_shelx_space_group_comment
;
The symmetry employed for this shelxl refinement is uniquely defined
by the following loop, which should always be used as a source of
symmetry information in preference to the above space-group names.
They are only intended as comments.
;
_reflns_odcompleteness_completeness 99.70
_reflns_odcompleteness_iscentric 1
_reflns_odcompleteness_theta 26.32
_olex2_refinement_description
;
1. Fixed Uiso
 At 1.2 times of:
  All C(H) groups
 At 1.5 times of:
  All C(H,H,H) groups
2. Restrained distances
 H5-O5
 0.98 with sigma of 0.02
3. Others
 Fixed Sof: O5(0.5) C45(0.5) H45A(0.5) H45B(0.5) H45C(0.5)
4.a Riding coordinates:
 O5(H5)
4.b Aromatic/amide H refined with riding coordinates:
 C4(H4), C6(H6), C7(H7), C8(H8), C10(H10), C11(H11), C12(H12), C13(H13),
 C14(H14), C16(H16), C17(H17), C18(H18), C19(H19), C20(H20), C22(H22), C23(H23),
  C24(H24), C25(H25), C26(H26), C28(H28), C29(H29), C30(H30), C31(H31),
 C32(H32), C34(H34), C35(H35), C36(H36), C37(H37), C38(H38), C40(H40), C41(H41),
  C42(H42), C43(H43), C44(H44)
4.c Idealised Me refined as rotating group:
 C45(H45A,H45B,H45C)
;
_olex2_submission_special_instructions 'No special instructions were received'
_oxdiff_exptl_absorpt_empirical_details
;
Empirical correction (ABSPACK) includes:
- Absorption correction using spherical harmonics
- Frame scaling
;
_oxdiff_exptl_absorpt_empirical_full_max 1.110
_oxdiff_exptl_absorpt_empirical_full_min 0.840

loop_
_space_group_symop_operation_xyz
'x, y, z'
'-x, y+1/2, -z+1/2'
'-x, -y, -z'
'x, -y-1/2, z-1/2'

loop_
_atom_site_label
_atom_site_type_symbol
_atom_site_fract_x
_atom_site_fract_y
_atom_site_fract_z
_atom_site_U_iso_or_equiv
_atom_site_adp_type
_atom_site_occupancy
_atom_site_site_symmetry_order
_atom_site_calc_flag
_atom_site_refinement_flags_posn
_atom_site_refinement_flags_occupancy
Ru1 Ru 0.61447(2) 0.93182(2) 0.24413(2) 0.02907(7) Uani 1 1 d . .
Cl1 Cl 0.54815(5) 1.01990(3) 0.12748(4) 0.04142(16) Uani 1 1 d . .
S1 S 0.67593(6) 0.85783(4) 0.36414(4) 0.03997(16) Uani 1 1 d . .
P1 P 0.44634(5) 0.91901(3) 0.23932(4) 0.03033(14) Uani 1 1 d . .
P2 P 0.78085(5) 0.94202(4) 0.24119(4) 0.03366(15) Uani 1 1 d . .
O1 O 0.57521(18) 0.80010(11) 0.12926(13) 0.0587(6) Uani 1 1 d . .
O2 O 0.64154(14) 1.02640(9) 0.32156(10) 0.0377(4) Uani 1 1 d . .
O3 O 0.8549(3) 1.16882(18) 0.68199(18) 0.1133(11) Uani 1 1 d . .
O4 O 0.8579(2) 1.05549(18) 0.72137(16) 0.0880(9) Uani 1 1 d . .
N1 N 0.8377(2) 1.1031(2) 0.66624(19) 0.0716(9) Uani 1 1 d . .
C1 C 0.5902(2) 0.85102(14) 0.17238(16) 0.0372(6) Uani 1 1 d . .
C2 C 0.6898(2) 1.03968(15) 0.40163(17) 0.0391(6) Uani 1 1 d . .
C3 C 0.7288(2) 0.98466(16) 0.46829(16) 0.0409(6) Uani 1 1 d . .
C4 C 0.7763(2) 1.00845(18) 0.55532(17) 0.0489(7) Uani 1 1 d . .
H4 H 0.7999 0.9734 0.5992 0.059 Uiso 1 1 calc R .
C5 C 0.7878(2) 1.08138(19) 0.57529(18) 0.0533(8) Uani 1 1 d . .
C6 C 0.7536(3) 1.13584(19) 0.5123(2) 0.0606(9) Uani 1 1 d . .
H6 H 0.7637 1.1856 0.5275 0.073 Uiso 1 1 calc R .
C7 C 0.7050(2) 1.11580(16) 0.42780(19) 0.0517(8) Uani 1 1 d . .
H7 H 0.6810 1.1526 0.3860 0.062 Uiso 1 1 calc R .
C8 C 0.7206(2) 0.90708(16) 0.45272(16) 0.0438(7) Uani 1 1 d . .
H8 H 0.7456 0.8787 0.5027 0.053 Uiso 1 1 calc R .
C9 C 0.3430(2) 0.89594(13) 0.13610(15) 0.0359(6) Uani 1 1 d . .
C10 C 0.3519(2) 0.90051(16) 0.05764(16) 0.0444(7) Uani 1 1 d . .
H10 H 0.4118 0.9173 0.0555 0.053 Uiso 1 1 calc R .
C11 C 0.2713(3) 0.87991(19) -0.01734(18) 0.0602(9) Uani 1 1 d . .
H11 H 0.2775 0.8829 -0.0698 0.072 Uiso 1 1 calc R .
C12 C 0.1829(3) 0.8554(2) -0.0152(2) 0.0681(10) Uani 1 1 d . .
H12 H 0.1298 0.8407 -0.0659 0.082 Uiso 1 1 calc R .
C13 C 0.1726(3) 0.8524(2) 0.0618(2) 0.0670(9) Uani 1 1 d . .
H13 H 0.1116 0.8371 0.0631 0.080 Uiso 1 1 calc R .
C14 C 0.2524(2) 0.87200(17) 0.13727(19) 0.0530(8) Uani 1 1 d . .
H14 H 0.2454 0.8691 0.1894 0.064 Uiso 1 1 calc R .
C15 C 0.4383(2) 0.83942(14) 0.30316(15) 0.0353(6) Uani 1 1 d . .
C16 C 0.4557(2) 0.77004(14) 0.27546(18) 0.0459(7) Uani 1 1 d . .
H16 H 0.4650 0.7665 0.2244 0.055 Uiso 1 1 calc R .
C17 C 0.4593(2) 0.70694(15) 0.32182(19) 0.0510(8) Uani 1 1 d . .
H17 H 0.4701 0.6611 0.3018 0.061 Uiso 1 1 calc R .
C18 C 0.4468(3) 0.71187(16) 0.39834(19) 0.0545(8) Uani 1 1 d . .
H18 H 0.4514 0.6696 0.4312 0.065 Uiso 1 1 calc R .
C19 C 0.4277(3) 0.77917(17) 0.42544(18) 0.0554(8) Uani 1 1 d . .
H19 H 0.4181 0.7822 0.4764 0.066 Uiso 1 1 calc R .
C20 C 0.4225(2) 0.84296(15) 0.37841(17) 0.0440(7) Uani 1 1 d . .
H20 H 0.4083 0.8882 0.3974 0.053 Uiso 1 1 calc R .
C21 C 0.4014(2) 0.99940(14) 0.27775(16) 0.0354(6) Uani 1 1 d . .
C22 C 0.3211(3) 1.04171(16) 0.2229(2) 0.0550(8) Uani 1 1 d . .
H22 H 0.2869 1.0275 0.1657 0.066 Uiso 1 1 calc R .
C23 C 0.2915(3) 1.10520(18) 0.2528(2) 0.0716(10) Uani 1 1 d . .
H23 H 0.2377 1.1333 0.2154 0.086 Uiso 1 1 calc R .
C24 C 0.3406(3) 1.12655(18) 0.3361(3) 0.0706(10) Uani 1 1 d . .
H24 H 0.3201 1.1691 0.3557 0.085 Uiso 1 1 calc R .
C25 C 0.4200(3) 1.08585(18) 0.3914(2) 0.0600(9) Uani 1 1 d . .
H25 H 0.4530 1.1008 0.4485 0.072 Uiso 1 1 calc R .
C26 C 0.4518(2) 1.02266(16) 0.36336(17) 0.0466(7) Uani 1 1 d . .
H26 H 0.5066 0.9957 0.4013 0.056 Uiso 1 1 calc R .
C27 C 0.7884(2) 0.90161(15) 0.14468(17) 0.0415(6) Uani 1 1 d . .
C28 C 0.7077(2) 0.91222(17) 0.06542(17) 0.0488(7) Uani 1 1 d . .
H28 H 0.6530 0.9414 0.0618 0.059 Uiso 1 1 calc R .
C29 C 0.7086(3) 0.8794(2) -0.0080(2) 0.0647(9) Uani 1 1 d . .
H29 H 0.6554 0.8879 -0.0611 0.078 Uiso 1 1 calc R .
C30 C 0.7872(3) 0.8347(3) -0.0033(2) 0.0851(13) Uani 1 1 d . .
H30 H 0.7853 0.8105 -0.0523 0.102 Uiso 1 1 calc R .
C31 C 0.8688(4) 0.8255(3) 0.0736(3) 0.0968(15) Uani 1 1 d . .
H31 H 0.9234 0.7968 0.0762 0.116 Uiso 1 1 calc R .
C32 C 0.8699(3) 0.8593(2) 0.1479(2) 0.0721(11) Uani 1 1 d . .
H32 H 0.9257 0.8534 0.1999 0.086 Uiso 1 1 calc R .
C33 C 0.8393(2) 1.03338(15) 0.24981(16) 0.0411(6) Uani 1 1 d . .
C34 C 0.9359(3) 1.03806(19) 0.2509(2) 0.0630(9) Uani 1 1 d . .
H34 H 0.9693 0.9952 0.2464 0.076 Uiso 1 1 calc R .
C35 C 0.9829(3) 1.1066(2) 0.2586(2) 0.0758(11) Uani 1 1 d . .
H35 H 1.0480 1.1095 0.2603 0.091 Uiso 1 1 calc R .
C36 C 0.9330(3) 1.1698(2) 0.2639(2) 0.0681(10) Uani 1 1 d . .
H36 H 0.9644 1.2157 0.2691 0.082 Uiso 1 1 calc R .
C37 C 0.8373(3) 1.16551(17) 0.26140(19) 0.0580(8) Uani 1 1 d . .
H37 H 0.8037 1.2086 0.2647 0.070 Uiso 1 1 calc R .
C38 C 0.7899(2) 1.09768(15) 0.25405(17) 0.0457(7) Uani 1 1 d . .
H38 H 0.7245 1.0954 0.2520 0.055 Uiso 1 1 calc R .
C39 C 0.8746(2) 0.89021(14) 0.33020(17) 0.0381(6) Uani 1 1 d . .
C40 C 0.9383(3) 0.92532(17) 0.40460(19) 0.0539(8) Uani 1 1 d . .
H40 H 0.9400 0.9768 0.4073 0.065 Uiso 1 1 calc R .
C41 C 0.9998(3) 0.8841(2) 0.4752(2) 0.0696(10) Uani 1 1 d . .
H41 H 1.0415 0.9083 0.5254 0.084 Uiso 1 1 calc R .
C42 C 1.0003(3) 0.8095(2) 0.4725(2) 0.0688(10) Uani 1 1 d . .
H42 H 1.0427 0.7825 0.5202 0.083 Uiso 1 1 calc R .
C43 C 0.9380(3) 0.77385(18) 0.3992(2) 0.0639(9) Uani 1 1 d . .
H43 H 0.9386 0.7224 0.3968 0.077 Uiso 1 1 calc R .
C44 C 0.8743(2) 0.81339(16) 0.3290(2) 0.0517(7) Uani 1 1 d . .
H44 H 0.8306 0.7884 0.2803 0.062 Uiso 1 1 calc R .
O5 O -0.0273(7) 0.9771(5) -0.0408(8) 0.159(4) Uani 0.5 1 d D P
H5 H -0.0273 0.9857 0.0174 0.16(3) Uiso 1 1 d DR .
C45 C -0.0592(8) 0.9358(6) -0.0823(7) 0.097(3) Uani 0.5 1 d . P
H45A H -0.1180 0.9540 -0.1295 0.146 Uiso 0.5 1 calc GR P
H45B H -0.0786 0.8969 -0.0533 0.146 Uiso 0.5 1 calc GR P
H45C H -0.0115 0.9169 -0.1037 0.146 Uiso 0.5 1 calc GR P

loop_
_atom_site_aniso_label
_atom_site_aniso_U_11
_atom_site_aniso_U_22
_atom_site_aniso_U_33
_atom_site_aniso_U_23
_atom_site_aniso_U_13
_atom_site_aniso_U_12
Ru1 0.03272(12) 0.02442(11) 0.02898(10) -0.00054(8) 0.01127(8) 0.00089(8)
Cl1 0.0481(4) 0.0322(3) 0.0399(3) 0.0062(3) 0.0135(3) 0.0047(3)
S1 0.0446(4) 0.0340(3) 0.0381(3) 0.0043(3) 0.0132(3) 0.0008(3)
P1 0.0338(4) 0.0295(3) 0.0273(3) -0.0014(3) 0.0119(3) -0.0015(3)
P2 0.0326(4) 0.0322(3) 0.0354(3) 0.0006(3) 0.0129(3) 0.0027(3)
O1 0.0772(17) 0.0409(11) 0.0646(13) -0.0177(11) 0.0354(12) -0.0068(11)
O2 0.0432(11) 0.0322(9) 0.0367(9) -0.0056(8) 0.0150(8) -0.0017(8)
O3 0.121(3) 0.104(2) 0.083(2) -0.0577(18) 0.0087(18) -0.014(2)
O4 0.074(2) 0.133(3) 0.0437(13) -0.0202(16) 0.0101(13) 0.0078(18)
N1 0.0483(18) 0.104(3) 0.0543(17) -0.0349(19) 0.0126(14) 0.0003(18)
C1 0.0428(17) 0.0316(14) 0.0407(14) 0.0007(12) 0.0206(13) 0.0010(12)
C2 0.0333(15) 0.0411(15) 0.0451(15) -0.0075(13) 0.0180(12) -0.0034(12)
C3 0.0355(16) 0.0505(17) 0.0365(13) -0.0061(13) 0.0144(12) -0.0035(13)
C4 0.0377(17) 0.068(2) 0.0385(14) -0.0063(14) 0.0128(13) 0.0007(15)
C5 0.0379(17) 0.074(2) 0.0442(16) -0.0251(16) 0.0125(13) -0.0029(16)
C6 0.054(2) 0.055(2) 0.069(2) -0.0306(18) 0.0204(17) -0.0064(17)
C7 0.055(2) 0.0415(16) 0.0566(17) -0.0131(14) 0.0201(16) -0.0022(15)
C8 0.0413(17) 0.0538(17) 0.0345(13) 0.0057(13) 0.0133(12) 0.0016(14)
C9 0.0389(16) 0.0294(13) 0.0352(13) -0.0047(11) 0.0105(12) -0.0036(12)
C10 0.0433(17) 0.0493(16) 0.0370(14) -0.0027(13) 0.0123(13) -0.0024(14)
C11 0.060(2) 0.078(2) 0.0337(15) -0.0076(15) 0.0091(15) -0.0042(19)
C12 0.054(2) 0.082(3) 0.0470(18) -0.0163(17) -0.0023(16) -0.012(2)
C13 0.045(2) 0.081(2) 0.065(2) -0.0145(19) 0.0116(17) -0.0213(19)
C14 0.0459(19) 0.065(2) 0.0464(16) -0.0068(15) 0.0164(14) -0.0121(16)
C15 0.0356(15) 0.0315(13) 0.0368(13) 0.0013(11) 0.0125(11) -0.0040(11)
C16 0.061(2) 0.0355(15) 0.0480(15) -0.0025(13) 0.0288(15) -0.0064(14)
C17 0.063(2) 0.0316(15) 0.0652(18) -0.0007(14) 0.0334(17) -0.0037(14)
C18 0.071(2) 0.0399(16) 0.0565(17) 0.0096(14) 0.0303(17) -0.0045(16)
C19 0.075(2) 0.0554(19) 0.0448(16) 0.0075(14) 0.0341(17) 0.0009(17)
C20 0.0541(19) 0.0373(15) 0.0469(15) 0.0023(12) 0.0267(14) 0.0009(14)
C21 0.0373(16) 0.0300(13) 0.0415(13) -0.0010(11) 0.0185(12) -0.0008(12)
C22 0.064(2) 0.0439(17) 0.0521(17) -0.0009(14) 0.0176(16) 0.0087(16)
C23 0.080(3) 0.0467(19) 0.087(3) 0.0067(19) 0.032(2) 0.0229(19)
C24 0.094(3) 0.0403(18) 0.092(3) -0.0143(19) 0.053(3) 0.001(2)
C25 0.074(3) 0.0531(19) 0.0619(19) -0.0249(17) 0.0371(19) -0.0151(18)
C26 0.0490(19) 0.0486(17) 0.0430(15) -0.0102(13) 0.0193(14) -0.0074(14)
C27 0.0421(17) 0.0444(15) 0.0420(14) -0.0012(12) 0.0210(13) 0.0021(13)
C28 0.0473(19) 0.0572(18) 0.0443(15) 0.0024(14) 0.0208(14) 0.0064(15)
C29 0.061(2) 0.091(3) 0.0441(17) -0.0038(17) 0.0240(16) 0.004(2)
C30 0.090(3) 0.115(3) 0.057(2) -0.022(2) 0.036(2) 0.014(3)
C31 0.093(3) 0.134(4) 0.073(3) -0.011(3) 0.043(3) 0.049(3)
C32 0.059(2) 0.106(3) 0.0531(18) -0.0029(19) 0.0246(17) 0.028(2)
C33 0.0410(17) 0.0391(15) 0.0406(14) 0.0060(12) 0.0137(12) -0.0031(13)
C34 0.050(2) 0.0509(19) 0.090(2) 0.0159(18) 0.0297(19) 0.0018(17)
C35 0.054(2) 0.073(3) 0.098(3) 0.022(2) 0.027(2) -0.015(2)
C36 0.071(3) 0.053(2) 0.067(2) 0.0108(17) 0.0144(19) -0.026(2)
C37 0.075(3) 0.0372(16) 0.0578(18) 0.0017(14) 0.0228(18) -0.0071(17)
C38 0.0537(19) 0.0386(15) 0.0443(15) 0.0031(13) 0.0194(14) -0.0030(14)
C39 0.0325(15) 0.0358(14) 0.0470(15) 0.0040(12) 0.0171(12) 0.0040(12)
C40 0.057(2) 0.0419(17) 0.0519(17) -0.0004(14) 0.0101(15) 0.0025(15)
C41 0.066(3) 0.069(2) 0.0516(19) 0.0054(17) 0.0000(17) 0.007(2)
C42 0.057(2) 0.068(2) 0.072(2) 0.030(2) 0.0169(19) 0.0149(19)
C43 0.059(2) 0.0405(17) 0.093(3) 0.0200(18) 0.031(2) 0.0117(17)
C44 0.0488(19) 0.0383(16) 0.0637(18) 0.0015(14) 0.0183(16) 0.0046(14)
O5 0.119(8) 0.139(8) 0.165(9) -0.065(6) 0.002(6) 0.025(6)
C45 0.071(7) 0.116(9) 0.097(7) 0.019(6) 0.026(6) 0.020(6)

loop_
_atom_type_symbol
_atom_type_description
_atom_type_scat_dispersion_real
_atom_type_scat_dispersion_imag
_atom_type_scat_source
C C 0.0033 0.0016 'International Tables Vol C Tables 4.2.6.8 and 6.1.1.4'
H H 0.0000 0.0000 'International Tables Vol C Tables 4.2.6.8 and 6.1.1.4'
Cl Cl 0.1484 0.1585 'International Tables Vol C Tables 4.2.6.8 and 6.1.1.4'
N N 0.0061 0.0033 'International Tables Vol C Tables 4.2.6.8 and 6.1.1.4'
O O 0.0106 0.0060 'International Tables Vol C Tables 4.2.6.8 and 6.1.1.4'
P P 0.1023 0.0942 'International Tables Vol C Tables 4.2.6.8 and 6.1.1.4'
Ru Ru -1.2594 0.8363 'International Tables Vol C Tables 4.2.6.8 and 6.1.1.4'
S S 0.1246 0.1234 'International Tables Vol C Tables 4.2.6.8 and 6.1.1.4'

loop_
_geom_angle_atom_site_label_1
_geom_angle_atom_site_label_2
_geom_angle_atom_site_label_3
_geom_angle
_geom_angle_site_symmetry_3
Cl1 Ru1 P2 90.16(2) .
S1 Ru1 Cl1 173.97(2) .
S1 Ru1 P1 89.93(2) .
S1 Ru1 P2 91.70(3) .
P1 Ru1 Cl1 88.49(2) .
P1 Ru1 P2 176.92(2) .
O2 Ru1 Cl1 83.61(5) .
O2 Ru1 S1 90.63(5) .
O2 Ru1 P1 91.77(5) .
O2 Ru1 P2 90.83(5) .
C1 Ru1 Cl1 94.22(8) .
C1 Ru1 S1 91.56(8) .
C1 Ru1 P1 88.85(9) .
C1 Ru1 P2 88.49(9) .
C1 Ru1 O2 177.72(9) .
C8 S1 Ru1 111.48(10) .
C9 P1 Ru1 118.44(9) .
C15 P1 Ru1 111.01(9) .
C15 P1 C9 99.51(11) .
C21 P1 Ru1 114.36(9) .
C21 P1 C9 104.67(12) .
C21 P1 C15 107.38(11) .
C27 P2 Ru1 113.70(10) .
C33 P2 Ru1 119.61(10) .
C33 P2 C27 103.81(12) .
C39 P2 Ru1 110.73(9) .
C39 P2 C27 104.07(12) .
C39 P2 C33 103.35(13) .
C2 O2 Ru1 134.88(17) .
O3 N1 C5 117.4(4) .
O4 N1 O3 123.7(3) .
O4 N1 C5 118.8(3) .
O1 C1 Ru1 178.7(2) .
O2 C2 C3 125.5(2) .
O2 C2 C7 117.4(3) .
C7 C2 C3 117.1(2) .
C4 C3 C2 118.7(3) .
C4 C3 C8 117.4(3) .
C8 C3 C2 123.9(2) .
C3 C4 H4 119.6 .
C5 C4 C3 120.9(3) .
C5 C4 H4 119.6 .
C4 C5 N1 118.8(3) .
C4 C5 C6 121.8(3) .
C6 C5 N1 119.4(3) .
C5 C6 H6 120.2 .
C7 C6 C5 119.5(3) .
C7 C6 H6 120.2 .
C2 C7 H7 119.1 .
C6 C7 C2 121.9(3) .
C6 C7 H7 119.1 .
S1 C8 H8 113.7 .
C3 C8 S1 132.7(2) .
C3 C8 H8 113.7 .
C10 C9 P1 123.2(2) .
C14 C9 P1 117.88(19) .
C14 C9 C10 118.9(2) .
C9 C10 H10 120.2 .
C11 C10 C9 119.7(3) .
C11 C10 H10 120.2 .
C10 C11 H11 119.6 .
C12 C11 C10 120.8(3) .
C12 C11 H11 119.6 .
C11 C12 H12 120.1 .
C11 C12 C13 119.9(3) .
C13 C12 H12 120.1 .
C12 C13 H13 120.0 .
C12 C13 C14 120.1(3) .
C14 C13 H13 120.0 .
C9 C14 H14 119.7 .
C13 C14 C9 120.5(3) .
C13 C14 H14 119.7 .
C16 C15 P1 116.29(18) .
C20 C15 P1 125.6(2) .
C20 C15 C16 118.0(2) .
C15 C16 H16 119.2 .
C17 C16 C15 121.5(2) .
C17 C16 H16 119.2 .
C16 C17 H17 120.2 .
C16 C17 C18 119.6(3) .
C18 C17 H17 120.2 .
C17 C18 H18 120.2 .
C19 C18 C17 119.5(3) .
C19 C18 H18 120.2 .
C18 C19 H19 119.4 .
C18 C19 C20 121.2(3) .
C20 C19 H19 119.4 .
C15 C20 C19 120.0(3) .
C15 C20 H20 120.0 .
C19 C20 H20 120.0 .
C22 C21 P1 121.5(2) .
C22 C21 C26 118.4(2) .
C26 C21 P1 120.0(2) .
C21 C22 H22 119.8 .
C21 C22 C23 120.5(3) .
C23 C22 H22 119.8 .
C22 C23 H23 119.8 .
C24 C23 C22 120.4(3) .
C24 C23 H23 119.8 .
C23 C24 H24 119.9 .
C23 C24 C25 120.2(3) .
C25 C24 H24 119.9 .
C24 C25 H25 119.6 .
C24 C25 C26 120.7(3) .
C26 C25 H25 119.6 .
C21 C26 H26 120.1 .
C25 C26 C21 119.8(3) .
C25 C26 H26 120.1 .
C28 C27 P2 118.6(2) .
C32 C27 P2 122.6(2) .
C32 C27 C28 118.8(3) .
C27 C28 H28 119.9 .
C29 C28 C27 120.1(3) .
C29 C28 H28 119.9 .
C28 C29 H29 119.7 .
C30 C29 C28 120.5(3) .
C30 C29 H29 119.7 .
C29 C30 H30 119.9 .
C29 C30 C31 120.1(3) .
C31 C30 H30 119.9 .
C30 C31 H31 120.0 .
C30 C31 C32 120.0(4) .
C32 C31 H31 120.0 .
C27 C32 C31 120.3(3) .
C27 C32 H32 119.8 .
C31 C32 H32 119.8 .
C34 C33 P2 118.9(2) .
C38 C33 P2 122.0(2) .
C38 C33 C34 119.0(3) .
C33 C34 H34 119.9 .
C33 C34 C35 120.2(3) .
C35 C34 H34 119.9 .
C34 C35 H35 120.1 .
C36 C35 C34 119.9(3) .
C36 C35 H35 120.1 .
C35 C36 H36 120.0 .
C37 C36 C35 120.1(3) .
C37 C36 H36 120.0 .
C36 C37 H37 119.7 .
C36 C37 C38 120.6(3) .
C38 C37 H37 119.7 .
C33 C38 C37 120.1(3) .
C33 C38 H38 119.9 .
C37 C38 H38 119.9 .
C40 C39 P2 121.3(2) .
C40 C39 C44 118.0(3) .
C44 C39 P2 120.2(2) .
C39 C40 H40 119.9 .
C39 C40 C41 120.1(3) .
C41 C40 H40 119.9 .
C40 C41 H41 119.4 .
C42 C41 C40 121.2(3) .
C42 C41 H41 119.4 .
C41 C42 H42 120.3 .
C41 C42 C43 119.4(3) .
C43 C42 H42 120.3 .
C42 C43 H43 119.7 .
C42 C43 C44 120.6(3) .
C44 C43 H43 119.7 .
C39 C44 H44 119.7 .
C43 C44 C39 120.7(3) .
C43 C44 H44 119.7 .
C45 O5 O5 163.9(16) 3_575
C45 O5 H5 128.6 .
O5 C45 H45A 109.5 .
O5 C45 H45B 109.5 .
O5 C45 H45C 109.5 .
H45A C45 H45B 109.5 .
H45A C45 H45C 109.5 .
H45B C45 H45C 109.5 .

loop_
_geom_bond_atom_site_label_1
_geom_bond_atom_site_label_2
_geom_bond_distance
_geom_bond_site_symmetry_2
Ru1 Cl1 2.4133(6) .
Ru1 S1 2.2915(7) .
Ru1 P1 2.4044(7) .
Ru1 P2 2.4269(7) .
Ru1 O2 2.0912(16) .
Ru1 C1 1.839(3) .
S1 C8 1.637(3) .
P1 C9 1.832(3) .
P1 C15 1.829(2) .
P1 C21 1.814(2) .
P2 C27 1.833(3) .
P2 C33 1.831(3) .
P2 C39 1.826(3) .
O1 C1 1.139(3) .
O2 C2 1.274(3) .
O3 N1 1.218(4) .
O4 N1 1.215(4) .
N1 C5 1.467(4) .
C2 C3 1.437(4) .
C2 C7 1.433(4) .
C3 C4 1.419(4) .
C3 C8 1.421(4) .
C4 H4 0.9300 .
C4 C5 1.352(4) .
C5 C6 1.387(5) .
C6 H6 0.9300 .
C6 C7 1.365(4) .
C7 H7 0.9300 .
C8 H8 0.9300 .
C9 C10 1.388(3) .
C9 C14 1.384(4) .
C10 H10 0.9300 .
C10 C11 1.384(4) .
C11 H11 0.9300 .
C11 C12 1.363(5) .
C12 H12 0.9300 .
C12 C13 1.373(4) .
C13 H13 0.9300 .
C13 C14 1.379(4) .
C14 H14 0.9300 .
C15 C16 1.394(4) .
C15 C20 1.384(3) .
C16 H16 0.9300 .
C16 C17 1.372(4) .
C17 H17 0.9300 .
C17 C18 1.381(4) .
C18 H18 0.9300 .
C18 C19 1.365(4) .
C19 H19 0.9300 .
C19 C20 1.384(4) .
C20 H20 0.9300 .
C21 C22 1.385(4) .
C21 C26 1.400(4) .
C22 H22 0.9300 .
C22 C23 1.388(4) .
C23 H23 0.9300 .
C23 C24 1.356(5) .
C24 H24 0.9300 .
C24 C25 1.365(5) .
C25 H25 0.9300 .
C25 C26 1.383(4) .
C26 H26 0.9300 .
C27 C28 1.391(4) .
C27 C32 1.384(4) .
C28 H28 0.9300 .
C28 C29 1.382(4) .
C29 H29 0.9300 .
C29 C30 1.368(5) .
C30 H30 0.9300 .
C30 C31 1.368(5) .
C31 H31 0.9300 .
C31 C32 1.393(4) .
C32 H32 0.9300 .
C33 C34 1.389(4) .
C33 C38 1.379(4) .
C34 H34 0.9300 .
C34 C35 1.391(5) .
C35 H35 0.9300 .
C35 C36 1.369(5) .
C36 H36 0.9300 .
C36 C37 1.367(5) .
C37 H37 0.9300 .
C37 C38 1.383(4) .
C38 H38 0.9300 .
C39 C40 1.379(4) .
C39 C44 1.386(4) .
C40 H40 0.9300 .
C40 C41 1.384(4) .
C41 H41 0.9300 .
C41 C42 1.347(5) .
C42 H42 0.9300 .
C42 C43 1.366(5) .
C43 H43 0.9300 .
C43 C44 1.373(4) .
C44 H44 0.9300 .
O5 O5 1.53(2) 3_575
O5 H5 0.9990 .
O5 C45 1.000(11) .
C45 H45A 0.9600 .
C45 H45B 0.9600 .
C45 H45C 0.9600 .

loop_
_geom_hbond_atom_site_label_D
_geom_hbond_atom_site_label_H
_geom_hbond_atom_site_label_A
_geom_hbond_distance_DH
_geom_hbond_distance_HA
_geom_hbond_distance_DA
_geom_hbond_angle_DHA
C10 H10 Cl1 0.93 2.62 3.370(3) 138.4
C28 H28 Cl1 0.93 2.62 3.481(3) 153.7
C38 H38 O2 0.93 2.35 3.083(3) 135.9
